data_2208656
loop_
_publ_author_name
'Shao-Wen Chen'
'Han-Dong Yin'
'Da-Qi Wang'

_publ_section_title
;
 Dimethyl(2-oxido-1-naphthaldehydeisonicotinoylhydrazonato)tin(IV)
 methanol solvate
;
_journal_coeditor_code LH2010
_journal_issue 4
_journal_name_full 'Acta Crystallographica Section E'
_journal_page_first m836
_journal_page_last m837
_journal_paper_doi 10.1107/S1600536806009962
_journal_volume 62
_journal_year 2006
_chemical_formula_iupac '[Sn (C H3)2 (C17 H11 N3 O2)], C H4 O'
_chemical_formula_moiety 'C19 H17 N3 O2 Sn, C H4 O'
_chemical_formula_sum 'C20 H21 N3 O3 Sn'
_chemical_formula_weight 470.09
_chemical_name_systematic
;
Dimethyl(2-oxido-1-naphthaldehyde isonicotinoylhydrazonato)tin(IV)
methanol solvate
;
_space_group_IT_number 14
_symmetry_cell_setting monoclinic
_symmetry_space_group_name_Hall '-P 2ybc'
_symmetry_space_group_name_H-M 'P 1 21/c 1'
_atom_sites_solution_hydrogens geom
_atom_sites_solution_primary direct
_atom_sites_solution_secondary difmap
_audit_creation_method SHELXL-97
_cell_angle_alpha 90.00
_cell_angle_beta 97.557(3)
_cell_angle_gamma 90.00
_cell_formula_units_Z 4
_cell_length_a 10.969(2)
_cell_length_b 7.208(2)
_cell_length_c 25.269(3)
_cell_measurement_reflns_used 3830
_cell_measurement_temperature 298(2)
_cell_measurement_theta_max 25.705
_cell_measurement_theta_min 4.423
_cell_volume 1980.5(7)
_computing_cell_refinement 'SAINT (Siemens, 1996)'
_computing_data_collection 'SMART (Siemens, 1996)'
_computing_data_reduction SAINT
_computing_molecular_graphics 'SHELXTL (Sheldrick, 1997b)'
_computing_publication_material SHELXTL
_computing_structure_refinement 'SHELXL97 (Sheldrick, 1997a)'
_computing_structure_solution 'SHELXS97 (Sheldrick, 1997a)'
_diffrn_ambient_temperature 298(2)
_diffrn_measured_fraction_theta_full 0.993
_diffrn_measured_fraction_theta_max 0.993
_diffrn_measurement_device_type 'Bruker SMART CCD area-detector'
_diffrn_measurement_method '\f and \w'
_diffrn_radiation_monochromator graphite
_diffrn_radiation_source 'fine-focus sealed tube'
_diffrn_radiation_type MoK\a
_diffrn_radiation_wavelength 0.71073
_diffrn_reflns_av_R_equivalents 0.0759
_diffrn_reflns_av_sigmaI/netI 0.0769
_diffrn_reflns_limit_h_max 13
_diffrn_reflns_limit_h_min -13
_diffrn_reflns_limit_k_max 7
_diffrn_reflns_limit_k_min -8
_diffrn_reflns_limit_l_max 14
_diffrn_reflns_limit_l_min -30
_diffrn_reflns_number 7804
_diffrn_reflns_theta_full 25.01
_diffrn_reflns_theta_max 25.01
_diffrn_reflns_theta_min 1.87
_diffrn_standards_number 0
_exptl_absorpt_coefficient_mu 1.315
_exptl_absorpt_correction_T_max 0.7883
_exptl_absorpt_correction_T_min 0.6562
_exptl_absorpt_correction_type multi-scan
_exptl_absorpt_process_details '(SADABS; Sheldrick, 1996)'
_exptl_crystal_colour orange
_exptl_crystal_density_diffrn 1.576
_exptl_crystal_density_method 'not measured'
_exptl_crystal_description block
_exptl_crystal_F_000 944
_exptl_crystal_size_max 0.35
_exptl_crystal_size_mid 0.22
_exptl_crystal_size_min 0.19
_refine_diff_density_max 1.729
_refine_diff_density_min -1.348
_refine_ls_extinction_method none
_refine_ls_goodness_of_fit_ref 1.002
_refine_ls_hydrogen_treatment constr
_refine_ls_matrix_type full
_refine_ls_number_parameters 244
_refine_ls_number_reflns 3481
_refine_ls_number_restraints 0
_refine_ls_restrained_S_all 1.002
_refine_ls_R_factor_all 0.0751
_refine_ls_R_factor_gt 0.0590
_refine_ls_shift/su_max 0.001
_refine_ls_shift/su_mean 0.000
_refine_ls_structure_factor_coef Fsqd
_refine_ls_weighting_details 'calc w=1/[\s^2^(Fo^2^)+(0.102P)^2^] where P=(Fo^2^+2Fc^2^)/3'
_refine_ls_weighting_scheme calc
_refine_ls_wR_factor_gt 0.1526
_refine_ls_wR_factor_ref 0.1626
_reflns_number_gt 2647
_reflns_number_total 3481
_reflns_threshold_expression I>2\s(I)
_cod_data_source_file lh2010.cif
_cod_data_source_block I
_cod_depositor_comments
;
The following automatic conversions were performed:
'_symmetry_cell_setting' value 'Monoclinic' changed to 'monoclinic'
according to '/home/saulius/struct/CIF-dictionaries/cif_core.dic'
dictionary named 'cif_core.dic' version 2.4.1 from 2010-06-29.

Automatic conversion script
Id: cif_fix_enum 1527 2010-12-29 10:47:43Z saulius 

The following automatic conversions were performed:

'_symmetry_cell_setting' value 'Monoclinic' changed to 'monoclinic'
according to /home/saulius/struct/CIF-dictionaries/cif_core.dic
dictionary named 'cif_core.dic' version 2.4.1 from 2010-06-29.

Automatic conversion script
Id: cif_fix_values 1715 2011-07-08 13:25:40Z adriana 
;
_cod_original_cell_volume 1980.7(7)
_cod_original_sg_symbol_H-M 'P 21/c'
_cod_database_code 2208656
_cod_database_fobs_code 2208656

loop_
_symmetry_equiv_pos_as_xyz
'x, y, z'
'-x, y+1/2, -z+1/2'
'-x, -y, -z'
'x, -y-1/2, z-1/2'

loop_
_atom_site_type_symbol
_atom_site_label
_atom_site_fract_x
_atom_site_fract_y
_atom_site_fract_z
_atom_site_U_iso_or_equiv
_atom_site_adp_type
_atom_site_calc_flag
_atom_site_refinement_flags
_atom_site_occupancy
Sn Sn1 0.72509(4) 0.67732(6) 0.088951(17) 0.0455(2) Uani d . 1
N N1 0.5736(4) 0.7501(8) 0.02633(19) 0.0404(11) Uani d . 1
N N2 0.4544(4) 0.7389(9) 0.0408(2) 0.0453(12) Uani d . 1
N N3 0.1203(5) 0.6182(9) 0.1517(2) 0.0566(15) Uani d . 1
O O1 0.8283(4) 0.7827(9) 0.0314(2) 0.0674(15) Uani d . 1
O O2 0.5583(4) 0.6257(7) 0.12091(18) 0.0565(12) Uani d . 1
O O3 0.9082(5) 0.5337(9) 0.1966(3) 0.0844(18) Uani d . 1
H H3 0.9223 0.5330 0.1655 0.127 Uiso calc R 1
C C1 0.8011(6) 0.8057(10) -0.0209(3) 0.0512(17) Uani d . 1
C C2 0.9031(6) 0.8295(10) -0.0492(3) 0.0578(19) Uani d . 1
H H2 0.9824 0.8255 -0.0309 0.069 Uiso calc R 1
C C3 0.8862(6) 0.8577(10) -0.1022(3) 0.0578(19) Uani d . 1
H H3A 0.9553 0.8744 -0.1194 0.069 Uiso calc R 1
C C4 0.7672(7) 0.8636(9) -0.1338(3) 0.0507(17) Uani d . 1
C C5 0.7512(8) 0.8891(12) -0.1904(3) 0.065(2) Uani d . 1
H H5 0.8208 0.9025 -0.2075 0.078 Uiso calc R 1
C C6 0.6383(10) 0.8945(15) -0.2205(3) 0.086(3) Uani d . 1
H H6 0.6317 0.9101 -0.2573 0.104 Uiso calc R 1
C C7 0.5329(8) 0.8762(15) -0.1954(3) 0.081(3) Uani d . 1
H H7 0.4551 0.8822 -0.2150 0.098 Uiso calc R 1
C C8 0.5469(7) 0.8486(12) -0.1403(3) 0.066(2) Uani d . 1
H H8 0.4765 0.8326 -0.1239 0.079 Uiso calc R 1
C C9 0.6621(6) 0.8437(9) -0.1081(3) 0.0451(15) Uani d . 1
C C10 0.6811(6) 0.8121(9) -0.0495(3) 0.0422(15) Uani d . 1
C C11 0.5755(6) 0.7961(9) -0.0230(3) 0.0460(16) Uani d . 1
H H11 0.5001 0.8211 -0.0431 0.055 Uiso calc R 1
C C12 0.4597(6) 0.6752(8) 0.0893(3) 0.0407(14) Uani d . 1
C C13 0.3405(6) 0.6586(8) 0.1102(3) 0.0410(14) Uani d . 1
C C14 0.2282(6) 0.6927(10) 0.0788(3) 0.0501(18) Uani d . 1
H H14 0.2254 0.7302 0.0434 0.060 Uiso calc R 1
C C15 0.1215(7) 0.6692(10) 0.1015(3) 0.060(2) Uani d . 1
H H15 0.0467 0.6903 0.0804 0.072 Uiso calc R 1
C C16 0.2271(7) 0.5883(11) 0.1813(3) 0.060(2) Uani d . 1
H H16 0.2262 0.5528 0.2166 0.072 Uiso calc R 1
C C17 0.3407(6) 0.6066(11) 0.1630(3) 0.0551(17) Uani d . 1
H H17 0.4137 0.5847 0.1853 0.066 Uiso calc R 1
C C18 0.7706(7) 0.3993(11) 0.0805(3) 0.064(2) Uani d . 1
H H18A 0.7289 0.3525 0.0474 0.096 Uiso calc R 1
H H18B 0.7461 0.3291 0.1097 0.096 Uiso calc R 1
H H18C 0.8578 0.3880 0.0806 0.096 Uiso calc R 1
C C19 0.7842(8) 0.8898(11) 0.1446(3) 0.071(2) Uani d . 1
H H19A 0.8722 0.8865 0.1527 0.106 Uiso calc R 1
H H19B 0.7481 0.8706 0.1768 0.106 Uiso calc R 1
H H19C 0.7591 1.0082 0.1296 0.106 Uiso calc R 1
C C20 0.9278(11) 0.3603(15) 0.2179(5) 0.103(4) Uani d . 1
H H20A 0.9957 0.3641 0.2461 0.154 Uiso calc R 1
H H20B 0.9462 0.2759 0.1907 0.154 Uiso calc R 1
H H20C 0.8553 0.3194 0.2321 0.154 Uiso calc R 1

loop_
_atom_site_aniso_label
_atom_site_aniso_U_11
_atom_site_aniso_U_22
_atom_site_aniso_U_33
_atom_site_aniso_U_12
_atom_site_aniso_U_13
_atom_site_aniso_U_23
Sn1 0.0373(3) 0.0597(4) 0.0404(3) 0.0035(2) 0.00888(19) 0.0006(2)
N1 0.034(3) 0.058(3) 0.032(3) 0.002(2) 0.014(2) 0.003(2)
N2 0.031(2) 0.069(3) 0.039(3) 0.001(3) 0.014(2) -0.002(3)
N3 0.051(3) 0.068(4) 0.056(4) -0.001(3) 0.029(3) 0.003(3)
O1 0.040(3) 0.104(4) 0.062(3) -0.005(3) 0.016(2) 0.017(3)
O2 0.045(2) 0.085(4) 0.042(3) 0.009(2) 0.012(2) 0.016(2)
O3 0.087(4) 0.083(4) 0.093(4) 0.009(3) 0.047(3) 0.008(3)
C1 0.048(4) 0.060(5) 0.049(4) 0.002(3) 0.019(3) 0.010(3)
C2 0.038(3) 0.077(5) 0.061(5) 0.001(3) 0.020(3) 0.002(4)
C3 0.048(4) 0.068(5) 0.063(5) -0.002(3) 0.031(3) -0.003(4)
C4 0.061(4) 0.045(4) 0.052(4) -0.002(3) 0.030(3) -0.003(3)
C5 0.074(5) 0.072(5) 0.057(5) 0.008(4) 0.035(4) 0.005(4)
C6 0.116(8) 0.109(7) 0.042(4) 0.012(6) 0.037(5) 0.013(5)
C7 0.065(5) 0.137(8) 0.044(4) 0.007(5) 0.013(4) 0.015(5)
C8 0.058(4) 0.099(6) 0.043(4) 0.011(4) 0.018(3) 0.011(4)
C9 0.051(4) 0.047(4) 0.042(4) 0.005(3) 0.022(3) 0.002(3)
C10 0.039(3) 0.054(4) 0.038(3) 0.002(3) 0.020(3) 0.001(3)
C11 0.037(3) 0.053(4) 0.047(4) 0.000(3) 0.006(3) 0.001(3)
C12 0.040(3) 0.046(4) 0.039(3) 0.002(3) 0.016(3) 0.002(3)
C13 0.043(3) 0.044(4) 0.040(3) -0.001(3) 0.021(3) -0.002(3)
C14 0.047(4) 0.064(5) 0.044(4) 0.000(3) 0.024(3) 0.005(3)
C15 0.041(4) 0.080(5) 0.061(5) -0.004(3) 0.019(3) -0.006(4)
C16 0.065(4) 0.082(5) 0.042(4) 0.007(4) 0.034(3) 0.013(4)
C17 0.049(4) 0.079(5) 0.039(4) 0.005(4) 0.011(3) -0.001(3)
C18 0.056(4) 0.058(5) 0.078(6) 0.016(4) 0.008(4) -0.006(4)
C19 0.078(5) 0.057(5) 0.075(6) 0.002(4) 0.001(4) -0.005(4)
C20 0.134(9) 0.095(8) 0.093(8) 0.018(6) 0.066(7) 0.022(6)

loop_
_atom_type_symbol
_atom_type_description
_atom_type_scat_dispersion_real
_atom_type_scat_dispersion_imag
_atom_type_scat_source
C C 0.0033 0.0016 'International Tables Vol C Tables 4.2.6.8 and 6.1.1.4'
H H 0.0000 0.0000 'International Tables Vol C Tables 4.2.6.8 and 6.1.1.4'
N N 0.0061 0.0033 'International Tables Vol C Tables 4.2.6.8 and 6.1.1.4'
O O 0.0106 0.0060 'International Tables Vol C Tables 4.2.6.8 and 6.1.1.4'
Sn Sn -0.6537 1.4246 'International Tables Vol C Tables 4.2.6.8 and 6.1.1.4'

loop_
_geom_angle_atom_site_label_1
_geom_angle_atom_site_label_2
_geom_angle_atom_site_label_3
_geom_angle
_geom_angle_publ_flag
C18 Sn1 O1 96.8(3) y
C18 Sn1 C19 134.9(3) y
O1 Sn1 C19 93.0(3) y
C18 Sn1 O2 95.7(3) y
O1 Sn1 O2 153.54(19) y
C19 Sn1 O2 94.5(3) y
C18 Sn1 N1 108.9(3) y
O1 Sn1 N1 80.8(2) y
C19 Sn1 N1 116.1(3) y
O2 Sn1 N1 73.1(2) y
C11 N1 N2 113.5(5) ?
C11 N1 Sn1 130.4(4) ?
N2 N1 Sn1 116.1(4) ?
C12 N2 N1 109.7(5) ?
C15 N3 C16 118.0(5) ?
C1 O1 Sn1 131.6(5) ?
C12 O2 Sn1 113.9(4) ?
C20 O3 H3 109.5 ?
O1 C1 C2 115.4(7) ?
O1 C1 C10 125.8(6) ?
C2 C1 C10 118.8(7) ?
C3 C2 C1 120.5(7) ?
C3 C2 H2 119.7 ?
C1 C2 H2 119.7 ?
C2 C3 C4 123.6(6) ?
C2 C3 H3A 118.2 ?
C4 C3 H3A 118.2 ?
C9 C4 C5 118.4(7) ?
C9 C4 C3 118.8(7) ?
C5 C4 C3 122.8(6) ?
C6 C5 C4 122.9(7) ?
C6 C5 H5 118.5 ?
C4 C5 H5 118.5 ?
C5 C6 C7 119.2(8) ?
C5 C6 H6 120.4 ?
C7 C6 H6 120.4 ?
C8 C7 C6 118.6(8) ?
C8 C7 H7 120.7 ?
C6 C7 H7 120.7 ?
C7 C8 C9 123.5(7) ?
C7 C8 H8 118.3 ?
C9 C8 H8 118.3 ?
C4 C9 C8 117.3(7) ?
C4 C9 C10 117.4(6) ?
C8 C9 C10 125.2(6) ?
C11 C10 C1 121.3(6) ?
C11 C10 C9 117.8(6) ?
C1 C10 C9 120.8(5) ?
N1 C11 C10 126.4(6) ?
N1 C11 H11 116.8 ?
C10 C11 H11 116.8 ?
N2 C12 O2 127.0(5) ?
N2 C12 C13 115.6(6) ?
O2 C12 C13 117.4(6) ?
C17 C13 C14 119.0(5) ?
C17 C13 C12 118.5(6) ?
C14 C13 C12 122.6(6) ?
C15 C14 C13 118.3(7) ?
C15 C14 H14 120.8 ?
C13 C14 H14 120.8 ?
N3 C15 C14 123.3(7) ?
N3 C15 H15 118.4 ?
C14 C15 H15 118.4 ?
N3 C16 C17 124.2(6) ?
N3 C16 H16 117.9 ?
C17 C16 H16 117.9 ?
C13 C17 C16 117.2(6) ?
C13 C17 H17 121.4 ?
C16 C17 H17 121.4 ?
Sn1 C18 H18A 109.5 ?
Sn1 C18 H18B 109.5 ?
H18A C18 H18B 109.5 ?
Sn1 C18 H18C 109.5 ?
H18A C18 H18C 109.5 ?
H18B C18 H18C 109.5 ?
Sn1 C19 H19A 109.5 ?
Sn1 C19 H19B 109.5 ?
H19A C19 H19B 109.5 ?
Sn1 C19 H19C 109.5 ?
H19A C19 H19C 109.5 ?
H19B C19 H19C 109.5 ?
O3 C20 H20A 109.5 ?
O3 C20 H20B 109.5 ?
H20A C20 H20B 109.5 ?
O3 C20 H20C 109.5 ?
H20A C20 H20C 109.5 ?
H20B C20 H20C 109.5 ?

loop_
_geom_bond_atom_site_label_1
_geom_bond_atom_site_label_2
_geom_bond_distance
_geom_bond_publ_flag
Sn1 C18 2.083(8) y
Sn1 O1 2.099(6) y
Sn1 C19 2.123(8) y
Sn1 O2 2.128(6) y
Sn1 N1 2.202(6) y
N1 C11 1.294(8) y
N1 N2 1.405(7) ?
N2 C12 1.305(9) y
N3 C15 1.321(10) ?
N3 C16 1.323(10) ?
O1 C1 1.326(9) ?
O2 C12 1.307(8) ?
O3 C20 1.367(11) ?
O3 H3 0.8200 ?
C1 C2 1.415(10) ?
C1 C10 1.416(10) ?
C2 C3 1.344(11) ?
C2 H2 0.9300 ?
C3 C4 1.438(11) ?
C3 H3A 0.9300 ?
C4 C9 1.403(9) ?
C4 C5 1.432(11) ?
C5 C6 1.366(13) ?
C5 H5 0.9300 ?
C6 C7 1.396(12) ?
C6 H6 0.9300 ?
C7 C8 1.396(11) ?
C7 H7 0.9300 ?
C8 C9 1.411(11) ?
C8 H8 0.9300 ?
C9 C10 1.485(10) ?
C10 C11 1.416(9) ?
C11 H11 0.9300 ?
C12 C13 1.478(8) ?
C13 C17 1.386(10) ?
C13 C14 1.397(10) ?
C14 C15 1.380(9) ?
C14 H14 0.9300 ?
C15 H15 0.9300 ?
C16 C17 1.390(9) ?
C16 H16 0.9300 ?
C17 H17 0.9300 ?
C18 H18A 0.9600 ?
C18 H18B 0.9600 ?
C18 H18C 0.9600 ?
C19 H19A 0.9600 ?
C19 H19B 0.9600 ?
C19 H19C 0.9600 ?
C20 H20A 0.9600 ?
C20 H20B 0.9600 ?
C20 H20C 0.9600 ?

loop_
_geom_hbond_atom_site_label_D
_geom_hbond_atom_site_label_H
_geom_hbond_atom_site_label_A
_geom_hbond_site_symmetry_A
_geom_hbond_distance_DH
_geom_hbond_distance_HA
_geom_hbond_distance_DA
_geom_hbond_angle_DHA
O3 H3 N3 1_655 0.82 2.33 2.787(10) 116
